data_7114178
loop_
_publ_author_name
'Kryatova, Olga P.'
'Kryatov, Sergey V.'
'Staples, Richard J.'
'Rybak-Akimova, Elena V.'

_publ_section_title
;
 Stable supramolecular dimer of self-complementary benzo-18-crown-6 with a
 pendant protonated amino armElectronic supplementary information (ESI)
 available: synthetic procedures, NMR and X-ray diffraction data. See
 http://www.rsc.org/suppdata/cc/b2/b209235b/
;
_journal_issue 24
_journal_name_full 'Chemical Communications'
_journal_page_first 3014
_journal_paper_doi 10.1039/b209235b
_journal_year 2002
_chemical_formula_sum 'C17.5 H30 F6 N O6.5 P'
_chemical_formula_weight 503.39
_chemical_name_systematic
; 
? 
;
_space_group_IT_number 15
_symmetry_cell_setting monoclinic
_symmetry_space_group_name_Hall '-C 2yc'
_symmetry_space_group_name_H-M 'C 1 2/c 1'
_atom_sites_solution_hydrogens geom
_atom_sites_solution_primary direct
_atom_sites_solution_secondary difmap
_audit_creation_method SHELXL-97
_cell_angle_alpha 90.00
_cell_angle_beta 110.589(5)
_cell_angle_gamma 90.00
_cell_formula_units_Z 8
_cell_length_a 24.348(6)
_cell_length_b 7.9883(18)
_cell_length_c 24.881(6)
_cell_measurement_temperature 293(2)
_cell_volume 4530.2(19)
_computing_cell_refinement 'SMART (BRUKER, V5.054, 1998)'
_computing_data_collection 'ASTRO (BRUKER, V5.007, 1997)'
_computing_data_reduction 'SAINT (BRUKER, V6.01, 1999)'
_computing_molecular_graphics 'SHELXTL (BRUKER, 1998, V5.1)'
_computing_publication_material 'XCIF (Sheldrick and BRUKER, 1997, V5.1)'
_computing_structure_refinement 'SHELXL-97 (Sheldrick, 1997)'
_computing_structure_solution 'SHELXS-97 (Sheldrick, 1990)'
_diffrn_ambient_temperature 293(2)
_diffrn_measured_fraction_theta_full 0.998
_diffrn_measured_fraction_theta_max 0.998
_diffrn_measurement_method '\w, 0.3 deg'
_diffrn_radiation_monochromator graphite
_diffrn_radiation_source 'fine-focus sealed tube'
_diffrn_radiation_type MoK\a
_diffrn_radiation_wavelength 0.71073
_diffrn_reflns_av_R_equivalents 0.0697
_diffrn_reflns_av_sigmaI/netI 0.0809
_diffrn_reflns_limit_h_max 28
_diffrn_reflns_limit_h_min -28
_diffrn_reflns_limit_k_max 9
_diffrn_reflns_limit_k_min -7
_diffrn_reflns_limit_l_max 28
_diffrn_reflns_limit_l_min -29
_diffrn_reflns_number 12246
_diffrn_reflns_theta_full 25.00
_diffrn_reflns_theta_max 25.00
_diffrn_reflns_theta_min 1.75
_diffrn_standards_decay_% <1
_diffrn_standards_interval_count 0
_diffrn_standards_number 0
_exptl_absorpt_coefficient_mu 0.207
_exptl_absorpt_correction_T_max 0.942203
_exptl_absorpt_correction_T_min 0.576481
_exptl_absorpt_correction_type 'Semi-empirical, SADABS'
_exptl_crystal_colour red
_exptl_crystal_density_diffrn 1.476
_exptl_crystal_density_method 'not measured'
_exptl_crystal_F_000 2104
_exptl_crystal_size_max 0.10
_exptl_crystal_size_mid 0.08
_exptl_crystal_size_min 0.06
_refine_diff_density_max 0.805
_refine_diff_density_min -0.269
_refine_diff_density_rms 0.092
_refine_ls_extinction_method none
_refine_ls_goodness_of_fit_ref 1.101
_refine_ls_hydrogen_treatment mixed
_refine_ls_matrix_type full
_refine_ls_number_parameters 287
_refine_ls_number_reflns 3991
_refine_ls_number_restraints 0
_refine_ls_restrained_S_all 1.101
_refine_ls_R_factor_all 0.1782
_refine_ls_R_factor_gt 0.0964
_refine_ls_shift/su_max 0.008
_refine_ls_shift/su_mean 0.001
_refine_ls_structure_factor_coef Fsqd
_refine_ls_weighting_details 'calc w=1/[\s^2^(Fo^2^)+(0.1386P)^2^+0.0000P] where P=(Fo^2^+2Fc^2^)/3'
_refine_ls_weighting_scheme calc
_refine_ls_wR_factor_gt 0.2493
_refine_ls_wR_factor_ref 0.2847
_reflns_number_gt 1812
_reflns_number_total 3991
_reflns_threshold_expression >2sigma(I)
_cod_data_source_file b209235b.txt
_cod_data_source_block era20t
_cod_depositor_comments
;
The following automatic conversions were performed:

'_symmetry_cell_setting' value 'Monoclinic' changed to 'monoclinic'
according to
/usr/data/users/saulius/automatic-downloads/retrospective/RSC/lib/dictionaries/cif_core.dic
dictionary named 'cif_core.dic' version 2.4.2 from 2011-04-26.

Automatic conversion script
Id: cif_fix_values 2281 2013-09-26 08:29:07Z andrius 
;
_cod_original_cell_volume 4530.3(18)
_cod_original_sg_symbol_H-M C2/c
_cod_original_formula_sum 'C17.50 H30 F6 N O6.50 P'
_cod_database_code 7114178

loop_
_symmetry_equiv_pos_as_xyz
'x, y, z'
'-x, y, -z+1/2'
'x+1/2, y+1/2, z'
'-x+1/2, y+1/2, -z+1/2'
'-x, -y, -z'
'x, -y, z-1/2'
'-x+1/2, -y+1/2, -z'
'x+1/2, -y+1/2, z-1/2'

loop_
_atom_site_label
_atom_site_type_symbol
_atom_site_fract_x
_atom_site_fract_y
_atom_site_fract_z
_atom_site_U_iso_or_equiv
_atom_site_adp_type
_atom_site_occupancy
_atom_site_symmetry_multiplicity
_atom_site_calc_flag
_atom_site_refinement_flags
O1 O 0.86257(19) 0.6930(5) 0.06564(16) 0.0529(11) Uani 1 1 d .
O2 O 0.94354(19) 0.9378(7) 0.0539(2) 0.0737(14) Uani 1 1 d .
O3 O 0.9439(2) 1.2769(8) 0.1022(2) 0.0991(19) Uani 1 1 d .
O4 O 0.9061(2) 1.2591(6) 0.19829(19) 0.0720(14) Uani 1 1 d .
O5 O 0.82213(19) 1.0252(6) 0.2002(2) 0.0704(13) Uani 1 1 d .
O6 O 0.80929(16) 0.7284(5) 0.13723(16) 0.0495(10) Uani 1 1 d .
N1 N 0.64289(19) 0.4657(5) -0.10260(19) 0.0485(13) Uani 1 1 d .
H1A H 0.6169 0.4792 -0.0852 0.073 Uiso 1 1 calc R
H1B H 0.6260 0.4121 -0.1357 0.073 Uiso 1 1 calc R
H1C H 0.6555 0.5654 -0.1093 0.073 Uiso 1 1 calc R
C1 C 0.7801(3) 0.6341(8) 0.0911(3) 0.0510(16) Uani 1 1 d .
C2 C 0.7262(3) 0.5535(8) 0.0814(3) 0.0609(18) Uani 1 1 d .
H2 H 0.7084 0.5597 0.1089 0.073 Uiso 1 1 calc R
C3 C 0.7000(3) 0.4662(8) 0.0320(3) 0.0632(18) Uani 1 1 d .
H3 H 0.6647 0.4117 0.0265 0.076 Uiso 1 1 calc R
C4 C 0.7246(2) 0.4569(6) -0.0096(2) 0.0389(13) Uani 1 1 d .
C5 C 0.6937(3) 0.3654(8) -0.0649(3) 0.073(2) Uani 1 1 d .
H5A H 0.7210 0.3452 -0.0847 0.087 Uiso 1 1 calc R
H5B H 0.6799 0.2580 -0.0566 0.087 Uiso 1 1 calc R
C6 C 0.7790(3) 0.5283(8) 0.0000(3) 0.0626(19) Uani 1 1 d .
H6 H 0.7971 0.5179 -0.0271 0.075 Uiso 1 1 calc R
C7 C 0.8070(2) 0.6188(7) 0.0523(2) 0.0457(15) Uani 1 1 d .
C8 C 0.8940(3) 0.6734(9) 0.0281(3) 0.070(2) Uani 1 1 d .
H8A H 0.8720 0.7216 -0.0090 0.084 Uiso 1 1 calc R
H8B H 0.9000 0.5554 0.0228 0.084 Uiso 1 1 calc R
C9 C 0.9504(3) 0.7579(10) 0.0531(3) 0.078(2) Uani 1 1 d .
H9A H 0.9699 0.7182 0.0921 0.093 Uiso 1 1 calc R
H9B H 0.9750 0.7303 0.0311 0.093 Uiso 1 1 calc R
C10 C 0.9959(4) 1.0325(15) 0.0785(4) 0.111(3) Uani 1 1 d .
H10A H 1.0235 1.0043 0.0598 0.133 Uiso 1 1 calc R
H10B H 1.0138 1.0056 0.1190 0.133 Uiso 1 1 calc R
C11 C 0.9821(4) 1.2151(15) 0.0716(4) 0.123(4) Uani 1 1 d .
H11A H 1.0186 1.2771 0.0851 0.147 Uiso 1 1 calc R
H11B H 0.9632 1.2390 0.0310 0.147 Uiso 1 1 calc R
C12 C 0.9727(4) 1.3519(10) 0.1551(4) 0.094(3) Uani 1 1 d .
H12A H 0.9941 1.4494 0.1501 0.113 Uiso 1 1 calc R
H12B H 1.0005 1.2739 0.1802 0.113 Uiso 1 1 calc R
C13 C 0.9299(4) 1.4016(9) 0.1806(3) 0.086(2) Uani 1 1 d .
H13A H 0.9486 1.4733 0.2135 0.104 Uiso 1 1 calc R
H13B H 0.8987 1.4648 0.1529 0.104 Uiso 1 1 calc R
C14 C 0.8595(4) 1.2991(12) 0.2192(4) 0.092(3) Uani 1 1 d .
H14A H 0.8252 1.3373 0.1879 0.111 Uiso 1 1 calc R
H14B H 0.8718 1.3869 0.2479 0.111 Uiso 1 1 calc R
C15 C 0.8462(4) 1.1464(12) 0.2443(4) 0.095(3) Uani 1 1 d .
H15A H 0.8817 1.1028 0.2728 0.114 Uiso 1 1 calc R
H15B H 0.8184 1.1707 0.2631 0.114 Uiso 1 1 calc R
C16 C 0.8148(3) 0.8682(9) 0.2234(3) 0.073(2) Uani 1 1 d .
H16A H 0.7960 0.8832 0.2516 0.088 Uiso 1 1 calc R
H16B H 0.8526 0.8154 0.2421 0.088 Uiso 1 1 calc R
C17 C 0.7782(3) 0.7637(9) 0.1761(3) 0.0645(19) Uani 1 1 d .
H17A H 0.7689 0.6597 0.1911 0.077 Uiso 1 1 calc R
H17B H 0.7418 0.8213 0.1556 0.077 Uiso 1 1 calc R
P1 P 0.63220(7) 0.1056(3) 0.13249(8) 0.0666(6) Uani 1 1 d .
F1 F 0.5832(2) 0.1155(8) 0.0719(2) 0.142(2) Uani 1 1 d .
F2 F 0.6282(2) -0.0945(6) 0.1300(2) 0.1189(18) Uani 1 1 d .
F3 F 0.6802(2) 0.0943(8) 0.1033(2) 0.1250(19) Uani 1 1 d .
F4 F 0.58458(19) 0.1130(6) 0.1626(2) 0.1052(16) Uani 1 1 d .
F5 F 0.68117(19) 0.0852(6) 0.19386(17) 0.0936(14) Uani 1 1 d .
F6 F 0.6360(3) 0.2979(7) 0.1358(2) 0.1246(19) Uani 1 1 d .
C1S C 1.0000 0.851(3) 0.2500 0.163(7) Uiso 1 2 d S
H1SA H 1.0069 0.7369 0.2630 0.195 Uiso 0.50 1 d PR
H1SB H 0.9820 0.9261 0.2689 0.195 Uiso 0.50 1 d PR
H1SC H 1.0320 0.9150 0.2467 0.195 Uiso 0.50 1 d PR
O1S O 0.9705(12) 0.884(3) 0.2053(11) 0.241(10) Uiso 0.50 1 d P
H1S H 0.9372 0.8506 0.2002 0.361 Uiso 0.50 1 calc PR

loop_
_atom_site_aniso_label
_atom_site_aniso_U_11
_atom_site_aniso_U_22
_atom_site_aniso_U_33
_atom_site_aniso_U_23
_atom_site_aniso_U_13
_atom_site_aniso_U_12
O1 0.073(3) 0.052(3) 0.046(2) 0.014(2) 0.036(2) 0.017(2)
O2 0.049(3) 0.100(4) 0.075(3) 0.024(3) 0.025(2) -0.004(3)
O3 0.079(4) 0.133(5) 0.084(4) -0.007(3) 0.026(3) -0.048(3)
O4 0.075(3) 0.064(3) 0.068(3) -0.010(2) 0.014(3) 0.001(2)
O5 0.058(3) 0.086(4) 0.071(3) -0.014(3) 0.027(3) 0.006(2)
O6 0.037(2) 0.057(3) 0.050(2) -0.001(2) 0.011(2) -0.0003(18)
N1 0.040(3) 0.047(3) 0.049(3) 0.005(2) 0.003(2) -0.003(2)
C1 0.048(4) 0.057(4) 0.047(4) 0.014(3) 0.014(3) 0.010(3)
C2 0.040(3) 0.076(5) 0.064(4) 0.007(4) 0.016(3) -0.002(3)
C3 0.048(4) 0.070(5) 0.065(4) 0.011(4) 0.011(4) 0.000(3)
C4 0.036(3) 0.038(3) 0.039(3) 0.003(3) 0.009(3) 0.001(2)
C5 0.065(4) 0.057(4) 0.077(5) 0.003(4) 0.001(4) 0.000(3)
C6 0.052(4) 0.061(4) 0.081(5) 0.036(4) 0.031(4) 0.020(3)
C7 0.041(3) 0.034(3) 0.043(3) 0.001(3) -0.009(3) -0.008(3)
C8 0.070(5) 0.070(5) 0.078(5) 0.016(4) 0.038(4) 0.015(4)
C9 0.076(5) 0.098(6) 0.081(5) 0.042(4) 0.055(5) 0.047(4)
C10 0.071(6) 0.172(10) 0.091(6) 0.057(7) 0.030(5) 0.001(6)
C11 0.109(8) 0.168(11) 0.118(8) -0.033(8) 0.074(7) -0.089(8)
C12 0.083(6) 0.077(6) 0.096(6) 0.008(5) -0.002(5) -0.041(5)
C13 0.092(6) 0.065(5) 0.075(5) 0.007(4) -0.004(5) -0.019(5)
C14 0.083(6) 0.096(7) 0.097(6) -0.045(5) 0.031(5) 0.007(5)
C15 0.087(6) 0.114(7) 0.093(6) -0.033(6) 0.041(5) 0.006(5)
C16 0.073(5) 0.076(5) 0.084(5) 0.006(5) 0.044(5) 0.013(4)
C17 0.051(4) 0.066(4) 0.090(5) 0.017(4) 0.041(4) 0.015(3)
P1 0.0467(10) 0.0887(16) 0.0636(12) -0.0020(11) 0.0185(9) 0.0032(9)
F1 0.101(4) 0.209(6) 0.085(3) -0.031(4) -0.006(3) 0.072(4)
F2 0.102(4) 0.096(4) 0.142(4) -0.015(3) 0.022(3) 0.002(3)
F3 0.093(3) 0.207(6) 0.096(3) 0.004(4) 0.060(3) 0.013(4)
F4 0.067(3) 0.152(4) 0.111(3) -0.003(3) 0.048(3) 0.003(3)
F5 0.068(3) 0.131(4) 0.072(3) -0.010(3) 0.012(2) 0.013(2)
F6 0.153(5) 0.099(4) 0.126(4) 0.025(3) 0.054(4) -0.004(3)

loop_
_atom_type_symbol
_atom_type_description
_atom_type_scat_dispersion_real
_atom_type_scat_dispersion_imag
_atom_type_scat_source
C C 0.0033 0.0016 'International Tables Vol C Tables 4.2.6.8 and 6.1.1.4'
H H 0.0000 0.0000 'International Tables Vol C Tables 4.2.6.8 and 6.1.1.4'
N N 0.0061 0.0033 'International Tables Vol C Tables 4.2.6.8 and 6.1.1.4'
O O 0.0106 0.0060 'International Tables Vol C Tables 4.2.6.8 and 6.1.1.4'
F F 0.0171 0.0103 'International Tables Vol C Tables 4.2.6.8 and 6.1.1.4'
P P 0.1023 0.0942 'International Tables Vol C Tables 4.2.6.8 and 6.1.1.4'

loop_
_geom_angle_atom_site_label_1
_geom_angle_atom_site_label_2
_geom_angle_atom_site_label_3
_geom_angle
_geom_angle_site_symmetry_3
C7 O1 C8 119.9(5) .
C10 O2 C9 116.3(6) .
C12 O3 C11 115.7(7) .
C13 O4 C14 113.2(7) .
C16 O5 C15 111.4(6) .
C1 O6 C17 115.7(5) .
O6 C1 C7 114.6(5) .
O6 C1 C2 125.8(6) .
C7 C1 C2 119.7(6) .
C3 C2 C1 120.3(6) .
C2 C3 C4 121.3(6) .
C3 C4 C6 119.7(6) .
C3 C4 C5 120.5(6) .
C6 C4 C5 119.8(6) .
N1 C5 C4 110.5(5) .
C4 C6 C7 118.9(6) .
C1 C7 O1 117.6(5) .
C1 C7 C6 120.0(6) .
O1 C7 C6 122.4(6) .
O1 C8 C9 108.4(6) .
O2 C9 C8 111.7(6) .
O2 C10 C11 109.8(7) .
O3 C11 C10 115.0(7) .
O3 C12 C13 109.4(7) .
O4 C13 C12 110.5(7) .
O4 C14 C15 106.9(7) .
O5 C15 C14 109.4(7) .
O5 C16 C17 107.8(6) .
O6 C17 C16 109.6(5) .
F6 P1 F1 90.7(3) .
F6 P1 F3 92.4(3) .
F1 P1 F3 89.8(3) .
F6 P1 F5 92.3(3) .
F1 P1 F5 176.9(3) .
F3 P1 F5 90.5(3) .
F6 P1 F4 88.7(3) .
F1 P1 F4 91.0(3) .
F3 P1 F4 178.6(3) .
F5 P1 F4 88.6(2) .
F6 P1 F2 179.1(3) .
F1 P1 F2 89.9(3) .
F3 P1 F2 88.3(3) .
F5 P1 F2 87.1(3) .
F4 P1 F2 90.6(3) .
O1S C1S O1S 153(4) 2_755

loop_
_geom_bond_atom_site_label_1
_geom_bond_atom_site_label_2
_geom_bond_distance
_geom_bond_site_symmetry_2
O1 C7 1.406(7) .
O1 C8 1.407(7) .
O2 C10 1.422(10) .
O2 C9 1.448(8) .
O3 C12 1.390(9) .
O3 C11 1.477(10) .
O4 C13 1.416(8) .
O4 C14 1.439(8) .
O5 C16 1.418(8) .
O5 C15 1.426(9) .
O6 C1 1.348(7) .
O6 C17 1.450(7) .
N1 C5 1.495(7) .
C1 C7 1.349(8) .
C1 C2 1.403(8) .
C2 C3 1.361(9) .
C3 C4 1.369(8) .
C4 C6 1.384(8) .
C4 C5 1.505(8) .
C6 C7 1.436(9) .
C8 C9 1.460(10) .
C10 C11 1.493(13) .
C12 C13 1.452(11) .
C14 C15 1.458(11) .
C16 C17 1.462(9) .
P1 F6 1.539(6) .
P1 F1 1.560(5) .
P1 F3 1.581(5) .
P1 F5 1.581(4) .
P1 F4 1.587(4) .
P1 F2 1.601(5) .
C1S O1S 1.12(3) .
C1S O1S 1.12(3) 2_755

loop_
_geom_torsion_atom_site_label_1
_geom_torsion_atom_site_label_2
_geom_torsion_atom_site_label_3
_geom_torsion_atom_site_label_4
_geom_torsion
C17 O6 C1 C7 172.9(5)
C17 O6 C1 C2 -7.7(8)
O6 C1 C2 C3 177.7(5)
C7 C1 C2 C3 -2.9(9)
C1 C2 C3 C4 -1.1(10)
C2 C3 C4 C6 4.2(9)
C2 C3 C4 C5 -177.5(6)
C3 C4 C5 N1 74.3(7)
C6 C4 C5 N1 -107.4(6)
C3 C4 C6 C7 -3.4(8)
C5 C4 C6 C7 178.4(5)
O6 C1 C7 O1 3.4(7)
C2 C1 C7 O1 -176.1(5)
O6 C1 C7 C6 -176.9(5)
C2 C1 C7 C6 3.6(9)
C8 O1 C7 C1 176.7(5)
C8 O1 C7 C6 -3.0(8)
C4 C6 C7 C1 -0.5(8)
C4 C6 C7 O1 179.1(5)
C7 O1 C8 C9 -178.2(5)
C10 O2 C9 C8 178.7(6)
O1 C8 C9 O2 -68.2(7)
C9 O2 C10 C11 175.2(7)
C12 O3 C11 C10 97.8(9)
O2 C10 C11 O3 64.0(11)
C11 O3 C12 C13 -178.4(8)
C14 O4 C13 C12 -174.6(6)
O3 C12 C13 O4 70.5(8)
C13 O4 C14 C15 -170.8(6)
C16 O5 C15 C14 173.2(6)
O4 C14 C15 O5 -66.3(8)
C15 O5 C16 C17 167.3(6)
C1 O6 C17 C16 -179.3(5)
O5 C16 C17 O6 65.5(6)
